data_7011308
loop_
_publ_author_name
'Devi, M. Suseela'
'Vidyasagar, K.'

_publ_section_title
;
 First examples of sulfides in the quaternary A/Cd/Sn/S (A = Li, Na)
 systems: molten flux synthesis and single crystal X-ray structures of
 Li2CdSnS4, Na2CdSnS4 and Na6CdSn4S12
;
_journal_issue 9
_journal_name_full 'Journal of the Chemical Society, Dalton Transactions'
_journal_page_first 2092
_journal_paper_doi 10.1039/b110254k
_journal_year 2002
_chemical_formula_sum 'Cd Na6 S12 Sn4'
_chemical_formula_weight 1109.98
_chemical_name_systematic
; 
? 
;
_space_group_IT_number 12
_symmetry_space_group_name_Hall '-C 2y'
_symmetry_space_group_name_H-M 'C 1 2/m 1'
_atom_sites_solution_hydrogens geom
_atom_sites_solution_primary direct
_atom_sites_solution_secondary difmap
_audit_creation_method SHELXL
_cell_angle_alpha 90.00
_cell_angle_beta 108.56(4)
_cell_angle_gamma 90.00
_cell_formula_units_Z 1
_cell_length_a 6.622(4)
_cell_length_b 11.489(8)
_cell_length_c 6.999(2)
_cell_measurement_reflns_used 25
_cell_measurement_temperature 293(2)
_cell_measurement_theta_max 13.40
_cell_measurement_theta_min 8.01
_cell_volume 504.8(5)
_computing_cell_refinement 'CAD4 program'
_computing_data_collection 'CAD4 program'
_computing_data_reduction MOLEN
_computing_molecular_graphics ORTEP92
_computing_publication_material SHELXL-93
_computing_structure_refinement 'SHELXL-93 (Sheldrick, 1993)'
_computing_structure_solution 'SHELXS-86 (Sheldrick, 1990)'
_diffrn_ambient_temperature 293(2)
_diffrn_measurement_device 'Enraf Nonius CAD4'
_diffrn_measurement_method 2theta-omega
_diffrn_radiation_monochromator graphite
_diffrn_radiation_source 'fine-focus sealed tube'
_diffrn_radiation_type MoK\a
_diffrn_radiation_wavelength 0.71073
_diffrn_reflns_av_R_equivalents 0.0307
_diffrn_reflns_av_sigmaI/netI 0.0265
_diffrn_reflns_limit_h_max 7
_diffrn_reflns_limit_h_min 0
_diffrn_reflns_limit_k_max 13
_diffrn_reflns_limit_k_min -13
_diffrn_reflns_limit_l_max 7
_diffrn_reflns_limit_l_min -8
_diffrn_reflns_number 970
_diffrn_reflns_theta_max 24.89
_diffrn_reflns_theta_min 3.07
_diffrn_standards_decay_% 0%
_diffrn_standards_interval_time '1 hour'
_diffrn_standards_number 2
_exptl_absorpt_coefficient_mu 7.198
_exptl_absorpt_correction_T_max 0.9580
_exptl_absorpt_correction_T_min 0.7204
_exptl_absorpt_correction_type empirical
_exptl_crystal_colour 'brownish yellow'
_exptl_crystal_density_diffrn 3.651
_exptl_crystal_description 'needle shaped'
_exptl_crystal_F_000 506
_exptl_crystal_size_max 0.1
_exptl_crystal_size_mid 0.075
_exptl_crystal_size_min 0.05
_refine_diff_density_max 0.882
_refine_diff_density_min -1.308
_refine_diff_density_rms 0.222
_refine_ls_extinction_coef 0.0122(11)
_refine_ls_extinction_expression Fc^*^=kFc[1+0.001xFc^2^\l^3^/sin(2\q)]^-1/4^
_refine_ls_extinction_method SHELXL
_refine_ls_goodness_of_fit_all 1.221
_refine_ls_goodness_of_fit_obs 1.236
_refine_ls_matrix_type full
_refine_ls_number_parameters 35
_refine_ls_number_reflns 470
_refine_ls_number_restraints 0
_refine_ls_restrained_S_all 1.221
_refine_ls_restrained_S_obs 1.236
_refine_ls_R_factor_all 0.0251
_refine_ls_R_factor_obs 0.0243
_refine_ls_shift/esd_max 0.000
_refine_ls_shift/esd_mean 0.000
_refine_ls_structure_factor_coef Fsqd
_refine_ls_weighting_details 'w=1/[\s^2^(Fo^2^)+(0.0473P)^2^+1.4186P] where P=(Fo^2^+2Fc^2^)/3'
_refine_ls_weighting_scheme calc
_refine_ls_wR_factor_all 0.0773
_refine_ls_wR_factor_obs 0.0768
_reflns_number_observed 453
_reflns_number_total 470
_reflns_observed_criterion >2sigma(I)
_cod_data_source_file b110254k.txt
_cod_data_source_block sus3
_cod_depositor_comments
;
The following automatic conversions were performed:

'_refine_ls_weighting_scheme' value 'calc
w=1/[\s^2^(Fo^2^)+(0.0473P)^2^+1.4186P] where P=(Fo^2^+2Fc^2^)/3' was
changed to 'calc'. New tag '_refine_ls_weighting_details' was
created. The value of the new tag was set to
'w=1/[\s^2^(Fo^2^)+(0.0473P)^2^+1.4186P] where P=(Fo^2^+2Fc^2^)/3'.

Automatic conversion script
Id: cif_fix_values 3143 2015-03-26 13:38:13Z robertas 
;
_cod_original_formula_sum Na6CdSn4S12
_cod_database_code 7011308

loop_
_symmetry_equiv_pos_as_xyz
'x, y, z'
'-x, y, -z'
'x+1/2, y+1/2, z'
'-x+1/2, y+1/2, -z'
'-x, -y, -z'
'x, -y, z'
'-x+1/2, -y+1/2, -z'
'x+1/2, -y+1/2, z'

loop_
_atom_site_aniso_label
_atom_site_aniso_U_11
_atom_site_aniso_U_22
_atom_site_aniso_U_33
_atom_site_aniso_U_23
_atom_site_aniso_U_13
_atom_site_aniso_U_12
Sn 0.0069(4) 0.0056(4) 0.0066(4) 0.000 0.0025(2) 0.000
Cd 0.0158(8) 0.0145(8) 0.0264(9) 0.000 0.0078(7) 0.000
S1 0.0145(8) 0.0081(8) 0.0049(7) 0.000 0.0013(6) 0.000
S2 0.0116(7) 0.0145(7) 0.0054(7) -0.0018(4) 0.0029(5) -0.0040(4)
Na1 0.018(2) 0.017(2) 0.015(2) 0.000 0.0016(14) 0.000
Na2 0.021(2) 0.020(2) 0.015(2) 0.000 0.010(2) 0.000

loop_
_atom_site_label
_atom_site_type_symbol
_atom_site_fract_x
_atom_site_fract_y
_atom_site_fract_z
_atom_site_U_iso_or_equiv
_atom_site_thermal_displace_type
_atom_site_occupancy
_atom_site_calc_flag
_atom_site_refinement_flags
_atom_site_disorder_group
Sn Sn 0.0000 0.16754(3) 0.5000 0.0063(3) Uani 1 d S .
Cd Cd 0.5000 0.0000 0.5000 0.0187(4) Uani 0.50 d SP .
S1 S 0.2166(3) 0.0000 0.7186(3) 0.0096(4) Uani 1 d S .
S2 S 0.2471(2) 0.17855(11) 0.2809(2) 0.0105(4) Uani 1 d . .
Na1 Na 0.5000 0.1601(2) 0.0000 0.0177(9) Uani 1 d S .
Na2 Na 0.0000 0.0000 0.0000 0.0177(10) Uani 1 d S .

loop_
_atom_type_symbol
_atom_type_description
_atom_type_scat_dispersion_real
_atom_type_scat_dispersion_imag
_atom_type_scat_source
Na Na 0.0362 0.0249 'International Tables Vol C Tables 4.2.6.8 and 6.1.1.4'
Sn Sn -0.6537 1.4246 'International Tables Vol C Tables 4.2.6.8 and 6.1.1.4'
S S 0.1246 0.1234 'International Tables Vol C Tables 4.2.6.8 and 6.1.1.4'
Cd Cd -1.0050 1.2020 'International Tables Vol C Tables 4.2.6.8 and 6.1.1.4'

loop_
_geom_angle_atom_site_label_1
_geom_angle_atom_site_label_2
_geom_angle_atom_site_label_3
_geom_angle
_geom_angle_site_symmetry_1
_geom_angle_site_symmetry_3
_geom_angle_publ_flag
S2 Sn S2 174.37(6) 2_556 . ?
S2 Sn S2 91.59(5) 2_556 7_556 ?
S2 Sn S2 84.54(6) . 7_556 ?
S2 Sn S2 84.54(6) 2_556 8_455 ?
S2 Sn S2 91.59(5) . 8_455 ?
S2 Sn S2 93.39(8) 7_556 8_455 ?
S2 Sn S1 92.92(6) 2_556 5_556 ?
S2 Sn S1 91.26(5) . 5_556 ?
S2 Sn S1 173.66(5) 7_556 5_556 ?
S2 Sn S1 91.48(7) 8_455 5_556 ?
S2 Sn S1 91.26(5) 2_556 . ?
S2 Sn S1 92.92(6) . . ?
S2 Sn S1 91.48(7) 7_556 . ?
S2 Sn S1 173.66(5) 8_455 . ?
S1 Sn S1 83.97(8) 5_556 . ?
S1 Cd S1 180.0 5_656 . ?
S1 Cd S2 95.18(5) 5_656 6 ?
S1 Cd S2 84.82(5) . 6 ?
S1 Cd S2 84.82(5) 5_656 2_656 ?
S1 Cd S2 95.18(5) . 2_656 ?
S2 Cd S2 180.0 6 2_656 ?
S1 Cd S2 95.18(5) 5_656 . ?
S1 Cd S2 84.82(5) . . ?
S2 Cd S2 95.11(8) 6 . ?
S2 Cd S2 84.89(8) 2_656 . ?
S1 Cd S2 84.82(5) 5_656 5_656 ?
S1 Cd S2 95.18(5) . 5_656 ?
S2 Cd S2 84.89(8) 6 5_656 ?
S2 Cd S2 95.11(8) 2_656 5_656 ?
S2 Cd S2 180.0 . 5_656 ?
Sn S1 Sn 96.03(8) 5_556 . ?
Sn S1 Cd 91.07(5) 5_556 . ?
Sn S1 Cd 91.07(5) . . ?
Sn S1 Na2 96.03(6) 5_556 1_556 ?
Sn S1 Na2 96.03(6) . 1_556 ?
Cd S1 Na2 169.36(7) . 1_556 ?
Sn S1 Na1 171.28(7) 5_556 1_556 ?
Sn S1 Na1 92.67(6) . 1_556 ?
Cd S1 Na1 88.24(6) . 1_556 ?
Na2 S1 Na1 83.54(5) 1_556 1_556 ?
Sn S1 Na1 92.67(6) 5_556 5_656 ?
Sn S1 Na1 171.28(7) . 5_656 ?
Cd S1 Na1 88.24(6) . 5_656 ?
Na2 S1 Na1 83.54(5) 1_556 5_656 ?
Na1 S1 Na1 78.62(10) 1_556 5_656 ?
Sn S2 Sn 95.46(6) . 7_556 ?
Sn S2 Cd 91.19(5) . . ?
Sn S2 Cd 90.86(7) 7_556 . ?
Sn S2 Na1 96.29(5) . 7 ?
Sn S2 Na1 94.98(7) 7_556 7 ?
Cd S2 Na1 170.02(6) . 7 ?
Sn S2 Na2 92.27(5) . . ?
Sn S2 Na2 172.19(6) 7_556 . ?
Cd S2 Na2 87.90(6) . . ?
Na1 S2 Na2 85.22(7) 7 . ?
Sn S2 Na1 171.68(7) . . ?
Sn S2 Na1 92.66(6) 7_556 . ?
Cd S2 Na1 86.84(6) . . ?
Na1 S2 Na1 84.81(6) 7 . ?
Na2 S2 Na1 79.58(6) . . ?
S2 Na1 S2 97.68(10) 8 7 ?
S2 Na1 S1 175.52(5) 8 1_554 ?
S2 Na1 S1 80.62(7) 7 1_554 ?
S2 Na1 S1 80.62(7) 8 5_656 ?
S2 Na1 S1 175.52(5) 7 5_656 ?
S1 Na1 S1 101.38(10) 1_554 5_656 ?
S2 Na1 S2 79.37(6) 8 . ?
S2 Na1 S2 95.19(6) 7 . ?
S1 Na1 S2 96.62(6) 1_554 . ?
S1 Na1 S2 88.58(6) 5_656 . ?
S2 Na1 S2 95.19(6) 8 2_655 ?
S2 Na1 S2 79.37(6) 7 2_655 ?
S1 Na1 S2 88.58(6) 1_554 2_655 ?
S1 Na1 S2 96.62(6) 5_656 2_655 ?
S2 Na1 S2 171.81(11) . 2_655 ?
S2 Na1 Na1 131.16(5) 8 5_655 ?
S2 Na1 Na1 131.16(5) 7 5_655 ?
S1 Na1 Na1 50.69(5) 1_554 5_655 ?
S1 Na1 Na1 50.69(5) 5_656 5_655 ?
S2 Na1 Na1 94.09(6) . 5_655 ?
S2 Na1 Na1 94.09(6) 2_655 5_655 ?
S2 Na1 Na2 129.30(4) 8 . ?
S2 Na1 Na2 90.34(5) 7 . ?
S1 Na1 Na2 46.84(5) 1_554 . ?
S1 Na1 Na2 93.94(8) 5_656 . ?
S2 Na1 Na2 50.00(4) . . ?
S2 Na1 Na2 135.41(6) 2_655 . ?
Na1 Na1 Na2 60.94(4) 5_655 . ?
S2 Na1 Na2 90.34(5) 8 1_655 ?
S2 Na1 Na2 129.30(4) 7 1_655 ?
S1 Na1 Na2 93.94(8) 1_554 1_655 ?
S1 Na1 Na2 46.84(5) 5_656 1_655 ?
S2 Na1 Na2 135.41(6) . 1_655 ?
S2 Na1 Na2 50.00(4) 2_655 1_655 ?
Na1 Na1 Na2 60.94(4) 5_655 1_655 ?
Na2 Na1 Na2 121.89(8) . 1_655 ?
S2 Na1 Na1 49.24(5) 8 7_655 ?
S2 Na1 Na1 87.49(9) 7 7_655 ?
S1 Na1 Na1 134.48(5) 1_554 7_655 ?
S1 Na1 Na1 88.28(6) 5_656 7_655 ?
S2 Na1 Na1 128.30(8) . 7_655 ?
S2 Na1 Na1 45.95(4) 2_655 7_655 ?
Na1 Na1 Na1 121.96(7) 5_655 7_655 ?
Na2 Na1 Na1 177.10(10) . 7_655 ?
Na2 Na1 Na1 61.01(5) 1_655 7_655 ?
S2 Na1 Na1 87.49(9) 8 7 ?
S2 Na1 Na1 49.24(5) 7 7 ?
S1 Na1 Na1 88.28(6) 1_554 7 ?
S1 Na1 Na1 134.48(5) 5_656 7 ?
S2 Na1 Na1 45.95(4) . 7 ?
S2 Na1 Na1 128.30(8) 2_655 7 ?
Na1 Na1 Na1 121.96(7) 5_655 7 ?
Na2 Na1 Na1 61.01(5) . 7 ?
Na2 Na1 Na1 177.10(10) 1_655 7 ?
Na1 Na1 Na1 116.09(13) 7_655 7 ?
S2 Na1 Na2 48.84(5) 8 3 ?
S2 Na1 Na2 48.84(5) 7 3 ?
S1 Na1 Na2 129.31(5) 1_554 3 ?
S1 Na1 Na2 129.31(5) 5_656 3 ?
S2 Na1 Na2 85.91(6) . 3 ?
S2 Na1 Na2 85.91(6) 2_655 3 ?
Na1 Na1 Na2 180.0 5_655 3 ?
Na2 Na1 Na2 119.06(4) . 3 ?
Na2 Na1 Na2 119.06(4) 1_655 3 ?
Na1 Na1 Na2 58.04(7) 7_655 3 ?
Na1 Na1 Na2 58.04(7) 7 3 ?
S1 Na2 S1 180.0 5_556 1_554 ?
S1 Na2 S2 80.20(5) 5_556 . ?
S1 Na2 S2 99.80(5) 1_554 . ?
S1 Na2 S2 99.80(5) 5_556 5 ?
S1 Na2 S2 80.20(5) 1_554 5 ?
S2 Na2 S2 180.0 . 5 ?
S1 Na2 S2 99.80(5) 5_556 2 ?
S1 Na2 S2 80.20(5) 1_554 2 ?
S2 Na2 S2 91.89(7) . 2 ?
S2 Na2 S2 88.11(7) 5 2 ?
S1 Na2 S2 80.20(5) 5_556 6 ?
S1 Na2 S2 99.80(5) 1_554 6 ?
S2 Na2 S2 88.11(7) . 6 ?
S2 Na2 S2 91.89(7) 5 6 ?
S2 Na2 S2 180.0 2 6 ?
S1 Na2 Na1 49.62(4) 5_556 5 ?
S1 Na2 Na1 130.38(4) 1_554 5 ?
S2 Na2 Na1 129.58(4) . 5 ?
S2 Na2 Na1 50.42(4) 5 5 ?
S2 Na2 Na1 92.19(6) 2 5 ?
S2 Na2 Na1 87.81(6) 6 5 ?
S1 Na2 Na1 130.38(4) 5_556 . ?
S1 Na2 Na1 49.62(4) 1_554 . ?
S2 Na2 Na1 50.42(4) . . ?
S2 Na2 Na1 129.58(4) 5 . ?
S2 Na2 Na1 87.81(6) 2 . ?
S2 Na2 Na1 92.19(6) 6 . ?
Na1 Na2 Na1 180.0 5 . ?
S1 Na2 Na1 130.38(4) 5_556 5_655 ?
S1 Na2 Na1 49.62(4) 1_554 5_655 ?
S2 Na2 Na1 92.19(6) . 5_655 ?
S2 Na2 Na1 87.81(6) 5 5_655 ?
S2 Na2 Na1 129.58(4) 2 5_655 ?
S2 Na2 Na1 50.42(4) 6 5_655 ?
Na1 Na2 Na1 121.89(8) 5 5_655 ?
Na1 Na2 Na1 58.11(8) . 5_655 ?
S1 Na2 Na1 49.62(4) 5_556 1_455 ?
S1 Na2 Na1 130.38(4) 1_554 1_455 ?
S2 Na2 Na1 87.81(6) . 1_455 ?
S2 Na2 Na1 92.19(6) 5 1_455 ?
S2 Na2 Na1 50.42(4) 2 1_455 ?
S2 Na2 Na1 129.58(4) 6 1_455 ?
Na1 Na2 Na1 58.11(8) 5 1_455 ?
Na1 Na2 Na1 121.89(8) . 1_455 ?
Na1 Na2 Na1 180.0 5_655 1_455 ?
S1 Na2 Na1 90.0 5_556 7 ?
S1 Na2 Na1 90.0 1_554 7 ?
S2 Na2 Na1 45.94(4) . 7 ?
S2 Na2 Na1 134.06(4) 5 7 ?
S2 Na2 Na1 45.94(4) 2 7 ?
S2 Na2 Na1 134.06(4) 6 7 ?
Na1 Na2 Na1 119.06(4) 5 7 ?
Na1 Na2 Na1 60.94(4) . 7 ?
Na1 Na2 Na1 119.06(4) 5_655 7 ?
Na1 Na2 Na1 60.94(4) 1_455 7 ?
S1 Na2 Na1 90.0 5_556 3_445 ?
S1 Na2 Na1 90.0 1_554 3_445 ?
S2 Na2 Na1 134.06(4) . 3_445 ?
S2 Na2 Na1 45.94(4) 5 3_445 ?
S2 Na2 Na1 134.06(4) 2 3_445 ?
S2 Na2 Na1 45.94(4) 6 3_445 ?
Na1 Na2 Na1 60.94(4) 5 3_445 ?
Na1 Na2 Na1 119.06(4) . 3_445 ?
Na1 Na2 Na1 60.94(4) 5_655 3_445 ?
Na1 Na2 Na1 119.06(4) 1_455 3_445 ?
Na1 Na2 Na1 180.0 7 3_445 ?

loop_
_geom_bond_atom_site_label_1
_geom_bond_atom_site_label_2
_geom_bond_distance
_geom_bond_site_symmetry_2
_geom_bond_publ_flag
Sn S2 2.577(2) 2_556 ?
Sn S2 2.577(2) . ?
Sn S2 2.578(2) 7_556 ?
Sn S2 2.578(2) 8_455 ?
Sn S1 2.590(2) 5_556 ?
Sn S1 2.590(2) . ?
Cd S1 2.774(2) 5_656 ?
Cd S1 2.774(2) . ?
Cd S2 2.780(2) 6 ?
Cd S2 2.780(2) 2_656 ?
Cd S2 2.780(2) . ?
Cd S2 2.780(2) 5_656 ?
S1 Sn 2.590(2) 5_556 ?
S1 Na2 2.781(2) 1_556 ?
S1 Na1 2.904(2) 1_556 ?
S1 Na1 2.904(2) 5_656 ?
S2 Sn 2.578(2) 7_556 ?
S2 Na1 2.816(2) 7 ?
S2 Na2 2.950(2) . ?
S2 Na1 2.968(2) . ?
Na1 S2 2.816(2) 8 ?
Na1 S2 2.816(2) 7 ?
Na1 S1 2.904(2) 1_554 ?
Na1 S1 2.904(2) 5_656 ?
Na1 S2 2.968(2) 2_655 ?
Na1 Na1 3.679(6) 5_655 ?
Na1 Na2 3.788(2) . ?
Na1 Na2 3.788(2) 1_655 ?
Na1 Na1 3.903(3) 7_655 ?
Na1 Na1 3.903(3) 7 ?
Na1 Na2 3.905(4) 3 ?
Na2 S1 2.781(2) 5_556 ?
Na2 S1 2.781(2) 1_554 ?
Na2 S2 2.950(2) 5 ?
Na2 S2 2.950(2) 2 ?
Na2 S2 2.950(2) 6 ?
Na2 Na1 3.788(2) 5 ?
Na2 Na1 3.788(2) 5_655 ?
Na2 Na1 3.788(2) 1_455 ?
Na2 Na1 3.905(4) 7 ?
Na2 Na1 3.905(4) 3_445 ?
